data_7121302
loop_
_publ_author_name
'Frieiro-Gomis, Pablo'
'Lucio-Mart\'inez, F\'atima'
'Mun\'in-Cruz, Paula'
'Ortigueira, Juan M.'
'Pereira, M. Teresa'
'Polo-Ces, Paula'
'V\'azquez-Garc\'ia, Digna'
'Vila, Jos\'e M'

_publ_section_title
;
 The chelate-to-bridging shift of phosphane dipalladacycles: convenient
 synthesis of double A-frame tetranuclear complexes.
;
_journal_issue 21
_journal_name_full 'Chemical communications (Cambridge, England)'
_journal_page_first 2662
_journal_page_last 2665
_journal_paper_doi 10.1039/c8cc01046c
_journal_volume 54
_journal_year 2018
_chemical_formula_moiety 'C164 H144 Cl2 N4 O14 P8 Pd4, 2(F6 P), 4(C3 H6), 4(O), 2(H2 O) '
_chemical_formula_sum 'C176 H172 Cl2 F12 N4 O20 P10 Pd4'
_chemical_formula_weight 3697.37
_space_group_crystal_system triclinic
_space_group_IT_number 2
_space_group_name_Hall '-P 1'
_space_group_name_H-M_alt 'P -1'
_symmetry_space_group_name_Hall '-P 1'
_symmetry_space_group_name_H-M 'P -1'
_atom_sites_solution_hydrogens mixed
_audit_creation_method SHELXL-2014/7
_audit_update_record
;
2017-07-26 deposited with the CCDC.
2018-02-19 downloaded from the CCDC.
;
_cell_angle_alpha 82.897(2)
_cell_angle_beta 71.882(2)
_cell_angle_gamma 75.240(2)
_cell_formula_units_Z 1
_cell_length_a 16.4987(6)
_cell_length_b 16.5332(6)
_cell_length_c 17.1548(5)
_cell_measurement_reflns_used 1981
_cell_measurement_temperature 97(2)
_cell_measurement_theta_max 28.27
_cell_measurement_theta_min 2.56
_cell_volume 4295.6(3)
_computing_cell_refinement 'Bruker SAINT'
_computing_data_collection 'Bruker APEX2'
_computing_data_reduction 'Bruker SAINT'
_computing_molecular_graphics 'Bruker SHELXTL'
_computing_publication_material 'Bruker SHELXTL'
_computing_structure_refinement 'SHELXL-2014/7 (Sheldrick, 2014)'
_computing_structure_solution 'SHELXS-97 (Sheldrick 2008)'
_diffrn_ambient_temperature 97(2)
_diffrn_measured_fraction_theta_full 0.998
_diffrn_measured_fraction_theta_max 0.998
_diffrn_measurement_device_type 'Bruker APEX-II CCD'
_diffrn_measurement_method '\f and \w scans'
_diffrn_radiation_type MoK\a
_diffrn_radiation_wavelength 0.71073
_diffrn_reflns_av_R_equivalents 0.0442
_diffrn_reflns_av_unetI/netI 0.0268
_diffrn_reflns_Laue_measured_fraction_full 0.998
_diffrn_reflns_Laue_measured_fraction_max 0.998
_diffrn_reflns_limit_h_max 19
_diffrn_reflns_limit_h_min -19
_diffrn_reflns_limit_k_max 19
_diffrn_reflns_limit_k_min -19
_diffrn_reflns_limit_l_max 20
_diffrn_reflns_limit_l_min -20
_diffrn_reflns_number 140354
_diffrn_reflns_point_group_measured_fraction_full 0.998
_diffrn_reflns_point_group_measured_fraction_max 0.998
_diffrn_reflns_theta_full 25.000
_diffrn_reflns_theta_max 25.000
_diffrn_reflns_theta_min 1.275
_exptl_absorpt_coefficient_mu 0.614
_exptl_absorpt_correction_T_max 0.9010
_exptl_absorpt_correction_T_min 0.8216
_exptl_absorpt_correction_type multi-scan
_exptl_absorpt_process_details sadabs
_exptl_crystal_colour yellow
_exptl_crystal_density_diffrn 1.429
_exptl_crystal_description Prism
_exptl_crystal_F_000 1892
_exptl_crystal_size_max 0.250
_exptl_crystal_size_mid 0.220
_exptl_crystal_size_min 0.160
_refine_diff_density_max 2.151
_refine_diff_density_min -0.969
_refine_diff_density_rms 0.100
_refine_ls_extinction_method none
_refine_ls_goodness_of_fit_ref 1.091
_refine_ls_hydrogen_treatment constr
_refine_ls_matrix_type full
_refine_ls_number_parameters 1046
_refine_ls_number_reflns 15101
_refine_ls_number_restraints 774
_refine_ls_restrained_S_all 1.090
_refine_ls_R_factor_all 0.0515
_refine_ls_R_factor_gt 0.0442
_refine_ls_shift/su_max 0.010
_refine_ls_shift/su_mean 0.000
_refine_ls_structure_factor_coef Fsqd
_refine_ls_weighting_details 'w=1/[\s^2^(Fo^2^)+(0.0778P)^2^+7.1466P] where P=(Fo^2^+2Fc^2^)/3'
_refine_ls_weighting_scheme calc
_refine_ls_wR_factor_gt 0.1292
_refine_ls_wR_factor_ref 0.1339
_reflns_Friedel_coverage 0.000
_reflns_number_gt 13014
_reflns_number_total 15101
_reflns_threshold_expression 'I > 2\s(I)'
_cod_data_source_file c8cc01046c2.cif
_cod_data_source_block shelxcl_x
_cod_depositor_comments 'Adding full bibliography for 7121301--7121303.cif.'
_cod_database_code 7121302
_shelx_shelxl_version_number 2014/7
_shelx_space_group_comment
; 
The symmetry employed for this shelxl refinement is uniquely defined 
by the following loop, which should always be used as a source of 
symmetry information in preference to the above space-group names. 
They are only intended as comments. 
;
_shelx_estimated_absorpt_t_min 0.862
_shelx_estimated_absorpt_t_max 0.908
_platon_squeeze_void_probe_radius 1.20

loop_
_space_group_symop_operation_xyz
'x, y, z'
'-x, -y, -z'

loop_
_atom_site_label
_atom_site_type_symbol
_atom_site_fract_x
_atom_site_fract_y
_atom_site_fract_z
_atom_site_U_iso_or_equiv
_atom_site_adp_type
_atom_site_occupancy
_atom_site_site_symmetry_order
_atom_site_calc_flag
_atom_site_refinement_flags_posn
_atom_site_refinement_flags_adp
_atom_site_refinement_flags_occupancy
_atom_site_disorder_assembly
_atom_site_disorder_group
Pd1 Pd 0.60941(2) 0.22619(2) 0.26942(2) 0.01338(9) Uani 1 1 d . . . . .
Pd2 Pd 0.77403(2) 0.30815(2) 0.21518(2) 0.01417(9) Uani 1 1 d . . . . .
P1 P 0.72474(6) 0.37940(6) 0.10477(5) 0.01394(19) Uani 1 1 d . . . . .
P2 P 0.55907(6) 0.30620(5) 0.16550(5) 0.01338(19) Uani 1 1 d . . . . .
P3 P 0.83370(6) 0.21471(6) 0.30601(5) 0.0174(2) Uani 1 1 d D . . . .
P4 P 0.67640(6) 0.12752(6) 0.35331(5) 0.0167(2) Uani 1 1 d . . . . .
Cl1 Cl 0.63287(5) 0.34579(5) 0.32193(5) 0.01595(18) Uani 1 1 d . . . . .
O1 O 1.09500(18) 0.3385(2) 0.04449(18) 0.0375(7) Uani 1 1 d . . . . .
O2 O 1.1254(2) 0.2065(2) -0.05413(18) 0.0469(9) Uani 1 1 d . . . . .
O3 O 0.9959(2) 0.1205(2) -0.0299(2) 0.0569(10) Uani 1 1 d D . . . .
O4 O 0.4582(2) -0.00561(18) 0.22572(16) 0.0318(7) Uani 1 1 d . . . . .
O5 O 0.6028(2) -0.07810(17) 0.09755(17) 0.0319(7) Uani 1 1 d . . . . .
O6 O 0.7509(3) -0.0119(2) 0.0544(2) 0.0613(11) Uani 1 1 d . . . . .
O7 O 0.15191(18) 0.31471(18) 0.59957(17) 0.0316(7) Uani 1 1 d . . . . .
N1 N 0.4525(2) 0.18508(18) 0.34982(17) 0.0183(6) Uani 1 1 d . . . . .
N2 N 0.1306(2) 0.57739(19) 0.78557(18) 0.0207(7) Uani 1 1 d . . . . .
C1 C 0.6065(2) 0.1283(2) 0.2136(2) 0.0173(6) Uani 1 1 d . U . . .
C2 C 0.6789(2) 0.0934(2) 0.1508(2) 0.0213(7) Uani 1 1 d . U . . .
C3 C 0.6773(3) 0.0245(2) 0.1115(2) 0.0248(7) Uani 1 1 d . U . . .
C4 C 0.6033(3) -0.0086(2) 0.1344(2) 0.0236(7) Uani 1 1 d . U . . .
C5 C 0.5306(3) 0.0272(2) 0.1967(2) 0.0209(7) Uani 1 1 d . U . . .
C6 C 0.5314(2) 0.0957(2) 0.2375(2) 0.0173(6) Uani 1 1 d . U . . .
C7 C 0.4540(2) 0.1306(2) 0.3029(2) 0.0187(7) Uani 1 1 d . U . . .
H7 H 0.4021 0.1117 0.3109 0.022 Uiso 1 1 calc R U . . .
C8 C 0.3753(2) 0.2152(2) 0.4133(2) 0.0194(6) Uani 1 1 d . U . . .
C9 C 0.3060(3) 0.1750(3) 0.4457(2) 0.0253(7) Uani 1 1 d . U . . .
H9 H 0.3092 0.1234 0.4247 0.030 Uiso 1 1 calc R U . . .
C10 C 0.2334(3) 0.2091(2) 0.5076(2) 0.0256(7) Uani 1 1 d . U . . .
H10 H 0.1868 0.1812 0.5291 0.031 Uiso 1 1 calc R U . . .
C11 C 0.2286(3) 0.2846(2) 0.5386(2) 0.0239(7) Uani 1 1 d . U . . .
C12 C 0.2965(2) 0.3250(2) 0.5092(2) 0.0218(7) Uani 1 1 d . U . . .
H12 H 0.2934 0.3763 0.5307 0.026 Uiso 1 1 calc R U . . .
C13 C 0.3697(2) 0.2889(2) 0.4474(2) 0.0201(7) Uani 1 1 d . U . . .
H13 H 0.4174 0.3155 0.4279 0.024 Uiso 1 1 calc R U . . .
C14 C 0.1494(3) 0.3818(2) 0.6434(2) 0.0245(7) Uani 1 1 d . U . . .
C15 C 0.0905(3) 0.4559(3) 0.6380(2) 0.0253(7) Uani 1 1 d . U . . .
H15 H 0.0552 0.4624 0.6022 0.030 Uiso 1 1 calc R U . . .
C16 C 0.0824(3) 0.5214(3) 0.6852(2) 0.0241(7) Uani 1 1 d . U . . .
H16 H 0.0412 0.5727 0.6819 0.029 Uiso 1 1 calc R U . . .
C17 C 0.1345(2) 0.5125(2) 0.7373(2) 0.0213(7) Uani 1 1 d . U . . .
C18 C 0.1957(3) 0.4377(2) 0.7401(2) 0.0253(7) Uani 1 1 d . U . . .
H18 H 0.2333 0.4318 0.7736 0.030 Uiso 1 1 calc R U . . .
C19 C 0.2023(3) 0.3716(3) 0.6943(2) 0.0264(7) Uani 1 1 d . U . . .
H19 H 0.2427 0.3198 0.6978 0.032 Uiso 1 1 calc R U . . .
C20 C 0.9442(2) 0.3826(2) 0.1721(2) 0.0204(7) Uani 1 1 d . U . . .
H20 H 0.9950 0.3989 0.1734 0.024 Uiso 1 1 calc R U . . .
C21 C 0.9553(2) 0.3139(2) 0.1222(2) 0.0213(6) Uani 1 1 d . U . . .
C22 C 1.0343(3) 0.2910(3) 0.0592(2) 0.0265(7) Uani 1 1 d . U . . .
C23 C 1.0476(3) 0.2267(3) 0.0076(2) 0.0321(8) Uani 1 1 d . U . . .
C24 C 0.9823(3) 0.1834(3) 0.0198(2) 0.0322(8) Uani 1 1 d . U . . .
C25 C 0.9037(3) 0.2052(2) 0.0827(2) 0.0266(7) Uani 1 1 d . U . . .
C26 C 0.7951(2) 0.1179(2) 0.3192(2) 0.0199(8) Uani 1 1 d . . . . .
H26A H 0.8191 0.0903 0.2662 0.024 Uiso 1 1 calc R U . . .
H26B H 0.8204 0.0801 0.3595 0.024 Uiso 1 1 calc R U . . .
C27 C 0.95227(16) 0.1678(4) 0.2781(4) 0.0261(10) Uani 0.598(7) 1 d DG U P A 1
C28 C 0.9887(3) 0.0918(4) 0.2403(4) 0.0298(10) Uani 0.598(7) 1 d G U P A 1
H28 H 0.9521 0.0616 0.2291 0.036 Uiso 0.598(7) 1 calc R U P A 1
C29 C 1.0789(3) 0.0600(3) 0.2190(3) 0.0318(10) Uani 0.598(7) 1 d G U P A 1
H29 H 1.1038 0.0081 0.1932 0.038 Uiso 0.598(7) 1 calc R U P A 1
C30 C 1.13252(16) 0.1042(3) 0.2355(3) 0.0315(11) Uani 0.598(7) 1 d G U P A 1
H30 H 1.1941 0.0825 0.2209 0.038 Uiso 0.598(7) 1 calc R U P A 1
C31 C 1.0960(2) 0.1801(3) 0.2733(4) 0.0302(10) Uani 0.598(7) 1 d G U P A 1
H31 H 1.1327 0.2103 0.2845 0.036 Uiso 0.598(7) 1 calc R U P A 1
C32 C 1.0059(3) 0.2119(3) 0.2946(4) 0.0282(10) Uani 0.598(7) 1 d G U P A 1
H32 H 0.9810 0.2638 0.3204 0.034 Uiso 0.598(7) 1 calc R U P A 1
C27' C 0.95346(19) 0.1821(6) 0.2851(5) 0.0275(11) Uani 0.402(7) 1 d DG U P A 2
C28' C 1.0008(4) 0.1178(6) 0.2323(6) 0.0292(11) Uani 0.402(7) 1 d G U P A 2
H28' H 0.9714 0.0918 0.2065 0.035 Uiso 0.402(7) 1 calc R U P A 2
C29' C 1.0911(4) 0.0917(5) 0.2173(5) 0.0311(11) Uani 0.402(7) 1 d G U P A 2
H29' H 1.1234 0.0478 0.1813 0.037 Uiso 0.402(7) 1 calc R U P A 2
C30' C 1.13399(19) 0.1298(5) 0.2551(5) 0.0317(11) Uani 0.402(7) 1 d G U P A 2
H30' H 1.1957 0.1120 0.2449 0.038 Uiso 0.402(7) 1 calc R U P A 2
C31' C 1.0867(4) 0.1941(5) 0.3079(6) 0.0308(11) Uani 0.402(7) 1 d G U P A 2
H31' H 1.1160 0.2201 0.3337 0.037 Uiso 0.402(7) 1 calc R U P A 2
C32' C 0.9964(4) 0.2202(5) 0.3229(5) 0.0287(11) Uani 0.402(7) 1 d G U P A 2
H32' H 0.9641 0.2641 0.3589 0.034 Uiso 0.402(7) 1 calc R U P A 2
C33 C 0.8061(2) 0.2539(2) 0.4077(2) 0.0215(7) Uani 1 1 d . U . . .
C34 C 0.7790(3) 0.3392(3) 0.4182(2) 0.0244(7) Uani 1 1 d . U . . .
H34 H 0.7743 0.3768 0.3723 0.029 Uiso 1 1 calc R U . . .
C35 C 0.7587(3) 0.3701(3) 0.4952(2) 0.0301(7) Uani 1 1 d . U . . .
H35 H 0.7410 0.4288 0.5019 0.036 Uiso 1 1 calc R U . . .
C36 C 0.7643(3) 0.3150(3) 0.5627(2) 0.0319(8) Uani 1 1 d . U . . .
H36 H 0.7491 0.3360 0.6157 0.038 Uiso 1 1 calc R U . . .
C37 C 0.7918(3) 0.2305(3) 0.5525(2) 0.0290(7) Uani 1 1 d . U . . .
H37 H 0.7955 0.1931 0.5986 0.035 Uiso 1 1 calc R U . . .
C38 C 0.8142(3) 0.1990(3) 0.4754(2) 0.0240(7) Uani 1 1 d . U . . .
H38 H 0.8351 0.1405 0.4685 0.029 Uiso 1 1 calc R U . . .
C39 C 0.6444(3) 0.1416(2) 0.4635(2) 0.0204(7) Uani 1 1 d . U . . .
C40 C 0.5878(3) 0.2139(2) 0.4983(2) 0.0253(7) Uani 1 1 d . U . . .
H40 H 0.5642 0.2576 0.4645 0.030 Uiso 1 1 calc R U . . .
C41 C 0.5654(3) 0.2227(3) 0.5821(2) 0.0314(8) Uani 1 1 d . U . . .
H41 H 0.5265 0.2724 0.6057 0.038 Uiso 1 1 calc R U . . .
C42 C 0.5996(3) 0.1591(3) 0.6316(2) 0.0317(8) Uani 1 1 d . U . . .
H42 H 0.5847 0.1655 0.6889 0.038 Uiso 1 1 calc R U . . .
C43 C 0.6553(3) 0.0865(3) 0.5974(2) 0.0294(7) Uani 1 1 d . U . . .
H43 H 0.6782 0.0427 0.6316 0.035 Uiso 1 1 calc R U . . .
C44 C 0.6777(3) 0.0770(3) 0.5141(2) 0.0252(7) Uani 1 1 d . U . . .
H44 H 0.7158 0.0268 0.4911 0.030 Uiso 1 1 calc R U . . .
C45 C 0.6674(3) 0.0199(2) 0.3536(2) 0.0246(7) Uani 1 1 d . U . . .
C46 C 0.5874(3) 0.0009(2) 0.3980(3) 0.0285(7) Uani 1 1 d . U . . .
H46 H 0.5413 0.0429 0.4281 0.034 Uiso 1 1 calc R U . . .
C47 C 0.5748(3) -0.0790(3) 0.3984(3) 0.0321(8) Uani 1 1 d . U . . .
H47 H 0.5201 -0.0916 0.4285 0.038 Uiso 1 1 calc R U . . .
C48 C 0.6412(3) -0.1398(3) 0.3553(3) 0.0362(8) Uani 1 1 d . U . . .
H48 H 0.6324 -0.1944 0.3554 0.043 Uiso 1 1 calc R U . . .
C49 C 0.7195(3) -0.1223(3) 0.3124(3) 0.0400(8) Uani 1 1 d . U . . .
H49 H 0.7652 -0.1650 0.2830 0.048 Uiso 1 1 calc R U . . .
C50 C 0.7339(3) -0.0421(3) 0.3108(3) 0.0338(8) Uani 1 1 d . U . . .
H50 H 0.7890 -0.0306 0.2806 0.041 Uiso 1 1 calc R U . . .
C51 C 0.6631(2) 0.4882(2) 0.1131(2) 0.0182(6) Uani 1 1 d . U . . .
C52 C 0.6501(2) 0.5351(2) 0.0423(2) 0.0215(7) Uani 1 1 d . U . . .
H52 H 0.6761 0.5111 -0.0098 0.026 Uiso 1 1 calc R U . . .
C53 C 0.5998(3) 0.6159(2) 0.0480(2) 0.0242(7) Uani 1 1 d . U . . .
H53 H 0.5913 0.6473 -0.0002 0.029 Uiso 1 1 calc R U . . .
C54 C 0.5615(3) 0.6518(3) 0.1236(2) 0.0269(7) Uani 1 1 d . U . . .
H54 H 0.5257 0.7070 0.1275 0.032 Uiso 1 1 calc R U . . .
C55 C 0.5761(3) 0.6062(2) 0.1937(2) 0.0265(7) Uani 1 1 d . U . . .
H55 H 0.5511 0.6310 0.2454 0.032 Uiso 1 1 calc R U . . .
C56 C 0.6267(2) 0.5248(2) 0.1888(2) 0.0201(7) Uani 1 1 d . U . . .
H56 H 0.6365 0.4942 0.2370 0.024 Uiso 1 1 calc R U . . .
C57 C 0.8082(2) 0.3867(2) 0.0064(2) 0.0201(6) Uani 1 1 d . U . . .
C58 C 0.8205(3) 0.3421(3) -0.0605(2) 0.0280(7) Uani 1 1 d . U . . .
H58 H 0.7848 0.3041 -0.0567 0.034 Uiso 1 1 calc R U . . .
C59 C 0.8843(3) 0.3519(3) -0.1333(3) 0.0367(8) Uani 1 1 d . U . . .
H59 H 0.8916 0.3212 -0.1792 0.044 Uiso 1 1 calc R U . . .
C60 C 0.9371(3) 0.4059(3) -0.1392(3) 0.0363(8) Uani 1 1 d . U . . .
H60 H 0.9810 0.4127 -0.1892 0.044 Uiso 1 1 calc R U . . .
C61 C 0.9263(3) 0.4505(3) -0.0721(2) 0.0304(8) Uani 1 1 d . U . . .
H61 H 0.9633 0.4873 -0.0759 0.037 Uiso 1 1 calc R U . . .
C62 C 0.8618(2) 0.4415(2) 0.0003(2) 0.0238(7) Uani 1 1 d . U . . .
H62 H 0.8540 0.4728 0.0461 0.029 Uiso 1 1 calc R U . . .
C63 C 0.4848(2) 0.4079(2) 0.1886(2) 0.0172(6) Uani 1 1 d . U . . .
C64 C 0.4616(2) 0.4629(2) 0.1264(2) 0.0221(7) Uani 1 1 d . U . . .
H64 H 0.4864 0.4478 0.0709 0.027 Uiso 1 1 calc R U . . .
C65 C 0.4034(3) 0.5386(3) 0.1449(2) 0.0297(8) Uani 1 1 d . U . . .
H65 H 0.3892 0.5761 0.1019 0.036 Uiso 1 1 calc R U . . .
C66 C 0.3650(3) 0.5608(3) 0.2258(2) 0.0309(8) Uani 1 1 d . U . . .
H66 H 0.3243 0.6129 0.2382 0.037 Uiso 1 1 calc R U . . .
C67 C 0.3863(3) 0.5067(3) 0.2880(2) 0.0260(7) Uani 1 1 d . U . . .
H67 H 0.3597 0.5215 0.3435 0.031 Uiso 1 1 calc R U . . .
C68 C 0.4461(2) 0.4308(2) 0.2700(2) 0.0205(7) Uani 1 1 d . U . . .
H68 H 0.4609 0.3942 0.3132 0.025 Uiso 1 1 calc R U . . .
C69 C 0.4976(2) 0.2589(2) 0.1196(2) 0.0173(6) Uani 1 1 d . U . . .
C70 C 0.4092(2) 0.2634(2) 0.1623(2) 0.0206(6) Uani 1 1 d . U . . .
H70 H 0.3827 0.2947 0.2103 0.025 Uiso 1 1 calc R U . . .
C71 C 0.3602(3) 0.2228(2) 0.1352(2) 0.0245(7) Uani 1 1 d . U . . .
H71 H 0.3002 0.2262 0.1645 0.029 Uiso 1 1 calc R U . . .
C72 C 0.3983(3) 0.1770(2) 0.0653(2) 0.0248(7) Uani 1 1 d . U . . .
H72 H 0.3646 0.1491 0.0467 0.030 Uiso 1 1 calc R U . . .
C73 C 0.4856(3) 0.1719(2) 0.0225(2) 0.0229(7) Uani 1 1 d . U . . .
H73 H 0.5116 0.1406 -0.0255 0.027 Uiso 1 1 calc R U . . .
C74 C 0.5355(3) 0.2125(2) 0.0496(2) 0.0194(6) Uani 1 1 d . U . . .
H74 H 0.5955 0.2086 0.0203 0.023 Uiso 1 1 calc R U . . .
C75 C 0.9273(8) 0.0814(9) -0.0197(9) 0.081(4) Uiso 0.598(7) 1 d D U P A 1
H75A H 0.8747 0.1236 -0.0233 0.122 Uiso 0.598(7) 1 calc R U P A 1
H75B H 0.9154 0.0516 0.0343 0.122 Uiso 0.598(7) 1 calc R U P A 1
H75C H 0.9437 0.0414 -0.0627 0.122 Uiso 0.598(7) 1 calc R U P A 1
C75' C 0.9292(13) 0.1020(17) -0.0533(16) 0.107(5) Uiso 0.402(7) 1 d D U P A 2
H75D H 0.9533 0.0788 -0.1079 0.161 Uiso 0.402(7) 1 calc R U P A 2
H75E H 0.8840 0.1533 -0.0550 0.161 Uiso 0.402(7) 1 calc R U P A 2
H75F H 0.9032 0.0610 -0.0136 0.161 Uiso 0.402(7) 1 calc R U P A 2
C76 C 1.1314(4) 0.2660(5) -0.1233(3) 0.084(3) Uani 1 1 d . . . . .
H76A H 1.1037 0.3226 -0.1039 0.127 Uiso 1 1 calc R U . . .
H76B H 1.1014 0.2530 -0.1597 0.127 Uiso 1 1 calc R U . . .
H76C H 1.1932 0.2629 -0.1535 0.127 Uiso 1 1 calc R U . . .
C77 C 1.1750(3) 0.2966(4) 0.0624(4) 0.0528(14) Uani 1 1 d . . . . .
H77A H 1.2162 0.3333 0.0457 0.079 Uiso 1 1 calc R U . . .
H77B H 1.2006 0.2451 0.0322 0.079 Uiso 1 1 calc R U . . .
H77C H 1.1629 0.2826 0.1214 0.079 Uiso 1 1 calc R U . . .
C78 C 0.4191(3) -0.0259(3) 0.1703(3) 0.0379(11) Uani 1 1 d . . . . .
H78A H 0.3552 -0.0105 0.1929 0.057 Uiso 1 1 calc R U . . .
H78B H 0.4382 -0.0862 0.1620 0.057 Uiso 1 1 calc R U . . .
H78C H 0.4369 0.0049 0.1176 0.057 Uiso 1 1 calc R U . . .
C79 C 0.6348(4) -0.1547(3) 0.1378(3) 0.0490(13) Uani 1 1 d . . . . .
H79A H 0.6944 -0.1570 0.1388 0.074 Uiso 1 1 calc R U . . .
H79B H 0.6354 -0.2019 0.1080 0.074 Uiso 1 1 calc R U . . .
H79C H 0.5965 -0.1579 0.1941 0.074 Uiso 1 1 calc R U . . .
C80 C 0.7602(5) -0.0355(5) -0.0157(5) 0.0423(19) Uiso 0.598(7) 1 d . U P A 1
H80A H 0.8208 -0.0389 -0.0498 0.063 Uiso 0.598(7) 1 calc R U P A 1
H80B H 0.7203 0.0049 -0.0416 0.063 Uiso 0.598(7) 1 calc R U P A 1
H80C H 0.7467 -0.0907 -0.0101 0.063 Uiso 0.598(7) 1 calc R U P A 1
C80' C 0.8200(7) 0.0117(7) 0.0166(7) 0.036(3) Uiso 0.402(7) 1 d . U P A 2
H80D H 0.8585 -0.0300 -0.0228 0.054 Uiso 0.402(7) 1 calc R U P A 2
H80E H 0.8500 0.0180 0.0558 0.054 Uiso 0.402(7) 1 calc R U P A 2
H80F H 0.8055 0.0656 -0.0129 0.054 Uiso 0.402(7) 1 calc R U P A 2
C81 C 0.6519(2) 0.3255(2) 0.07917(19) 0.0152(7) Uani 1 1 d . . . . .
H81A H 0.6288 0.3595 0.0357 0.018 Uiso 1 1 calc R U . . .
H81B H 0.6871 0.2711 0.0562 0.018 Uiso 1 1 calc R U . . .
C82 C 0.8895(2) 0.2710(2) 0.1320(2) 0.0203(6) Uani 1 1 d . U . . .
P5 P 0.26639(8) 0.81557(8) 0.18303(6) 0.0346(3) Uani 1 1 d . . . . .
F1 F 0.3050(2) 0.7412(2) 0.11892(16) 0.0535(8) Uani 1 1 d . . . . .
F2 F 0.3133(3) 0.8766(2) 0.11598(18) 0.0720(11) Uani 1 1 d . . . . .
F3 F 0.1812(2) 0.8451(2) 0.1538(2) 0.0654(9) Uani 1 1 d . . . . .
F4 F 0.2316(2) 0.88619(17) 0.24855(16) 0.0490(7) Uani 1 1 d . . . . .
F5 F 0.22027(18) 0.75247(16) 0.24904(15) 0.0435(6) Uani 1 1 d . . . . .
F6 F 0.35223(19) 0.7839(2) 0.2115(2) 0.0643(9) Uani 1 1 d . . . . .
O2S O 0.8789(3) 0.6354(3) 0.7283(3) 0.070(2) Uiso 0.658(9) 1 d G . P B 1
C4S C 0.8208(3) 0.5953(3) 0.7196(2) 0.0563(19) Uiso 0.620(7) 1 d G U P B 1
C5S C 0.7785(4) 0.5481(4) 0.7989(3) 0.053(2) Uiso 0.620(7) 1 d G U P B 1
H5S1 H 0.7371 0.5204 0.7888 0.079 Uiso 0.620(7) 1 calc R U P B 1
H5S2 H 0.8241 0.5061 0.8163 0.079 Uiso 0.620(7) 1 calc R U P B 1
H5S3 H 0.7472 0.5879 0.8422 0.079 Uiso 0.620(7) 1 calc R U P B 1
C6S C 0.8232(4) 0.5837(4) 0.6409(3) 0.078(2) Uiso 0.620(7) 1 d G U P B 1
H6S1 H 0.7782 0.5540 0.6426 0.117 Uiso 0.620(7) 1 calc R U P B 1
H6S2 H 0.8120 0.6383 0.6116 0.117 Uiso 0.620(7) 1 calc R U P B 1
H6S3 H 0.8810 0.5506 0.6123 0.117 Uiso 0.620(7) 1 calc R U P B 1
O2S' O 0.9257(4) 0.6070(4) 0.5881(3) 0.054(4) Uiso 0.342(9) 1 d G . P B 2
C6S' C 0.8598(7) 0.4924(4) 0.6019(4) 0.066(3) Uiso 0.380(7) 1 d G U P B 2
H6S4 H 0.8061 0.4834 0.6432 0.099 Uiso 0.380(7) 1 calc R U P B 2
H6S5 H 0.8527 0.4950 0.5469 0.099 Uiso 0.380(7) 1 calc R U P B 2
H6S6 H 0.9090 0.4460 0.6063 0.099 Uiso 0.380(7) 1 calc R U P B 2
C4S' C 0.8769(4) 0.5697(4) 0.6153(2) 0.062(2) Uiso 0.380(7) 1 d G U P B 2
C5S' C 0.7955(3) 0.6162(3) 0.6721(3) 0.061(3) Uiso 0.380(7) 1 d G U P B 2
H5S4 H 0.7547 0.5794 0.6943 0.091 Uiso 0.380(7) 1 calc R U P B 2
H5S5 H 0.8095 0.6352 0.7173 0.091 Uiso 0.380(7) 1 calc R U P B 2
H5S6 H 0.7685 0.6648 0.6425 0.091 Uiso 0.380(7) 1 calc R U P B 2
O1S' O 0.8924(6) 0.9680(6) 0.4358(6) 0.067(4) Uiso 0.505(15) 1 d . . P C -1
C1S' C 0.9464(10) 0.9732(10) 0.4715(9) 0.062(3) Uiso 0.414(7) 1 d . U P C -1
C2S' C 1.0372(11) 0.9819(11) 0.4176(10) 0.069(4) Uiso 0.414(7) 1 d . U P C -1
H2S1 H 1.0340 1.0395 0.3946 0.104 Uiso 0.414(7) 1 calc R U P C -1
H2S2 H 1.0578 0.9433 0.3729 0.104 Uiso 0.414(7) 1 calc R U P C -1
H2S3 H 1.0781 0.9685 0.4508 0.104 Uiso 0.414(7) 1 calc R U P C -1
C3S' C 0.9314(13) 0.9803(13) 0.5572(11) 0.085(4) Uiso 0.414(7) 1 d . U P C -1
H3S1 H 0.9705 1.0124 0.5649 0.127 Uiso 0.414(7) 1 calc R U P C -1
H3S2 H 0.9430 0.9243 0.5837 0.127 Uiso 0.414(7) 1 calc R U P C -1
H3S3 H 0.8704 1.0092 0.5818 0.127 Uiso 0.414(7) 1 calc R U P C -1
O1S O 0.9169(6) 0.9305(6) 0.3871(6) 0.070(4) Uiso 0.495(15) 1 d . . P C 2
C1S C 0.9642(9) 0.8651(9) 0.3533(8) 0.087(3) Uiso 0.586(7) 1 d . U P C 2
C2S C 1.0068(10) 0.7915(9) 0.4063(9) 0.096(4) Uiso 0.586(7) 1 d . U P C 2
H2S4 H 1.0604 0.8027 0.4117 0.144 Uiso 0.586(7) 1 calc R U P C 2
H2S5 H 1.0212 0.7386 0.3793 0.144 Uiso 0.586(7) 1 calc R U P C 2
H2S6 H 0.9653 0.7874 0.4610 0.144 Uiso 0.586(7) 1 calc R U P C 2
C3S C 0.9759(10) 0.8471(9) 0.2770(9) 0.097(4) Uiso 0.586(7) 1 d . U P C 2
H3S4 H 0.9624 0.8991 0.2444 0.146 Uiso 0.586(7) 1 calc R U P C 2
H3S5 H 0.9369 0.8112 0.2768 0.146 Uiso 0.586(7) 1 calc R U P C 2
H3S6 H 1.0369 0.8179 0.2531 0.146 Uiso 0.586(7) 1 calc R U P C 2
O1WA O 1.0674(9) 0.6497(8) 0.3607(8) 0.140(4) Uiso 0.575(9) 1 d . U P D 1
H1WA H 1.0466 0.6471 0.3218 0.168 Uiso 0.575(9) 1 d R U P D 1
H1WB H 1.1165 0.6629 0.3396 0.168 Uiso 0.575(9) 1 d R U P D 1
O1WB O 1.0252(12) 0.6365(11) 0.4681(11) 0.146(4) Uiso 0.425(9) 1 d . U P D 2
H1WC H 0.9696 0.6459 0.4833 0.175 Uiso 0.425(9) 1 d R U P D 2
H1WD H 1.0430 0.6128 0.5086 0.175 Uiso 0.425(9) 1 d R U P D 2

loop_
_atom_site_aniso_label
_atom_site_aniso_U_11
_atom_site_aniso_U_22
_atom_site_aniso_U_33
_atom_site_aniso_U_23
_atom_site_aniso_U_13
_atom_site_aniso_U_12
Pd1 0.01703(16) 0.01209(15) 0.01389(14) 0.00265(10) -0.00699(11) -0.00683(11)
Pd2 0.01543(15) 0.01416(15) 0.01481(14) 0.00203(10) -0.00621(11) -0.00576(11)
P1 0.0169(5) 0.0136(4) 0.0137(4) 0.0028(3) -0.0059(3) -0.0074(4)
P2 0.0156(5) 0.0138(4) 0.0135(4) 0.0022(3) -0.0063(3) -0.0069(4)
P3 0.0164(5) 0.0191(5) 0.0179(4) 0.0039(4) -0.0076(4) -0.0054(4)
P4 0.0232(5) 0.0131(5) 0.0174(4) 0.0036(3) -0.0102(4) -0.0072(4)
Cl1 0.0179(4) 0.0155(4) 0.0175(4) 0.0016(3) -0.0071(3) -0.0079(3)
O1 0.0211(15) 0.0400(18) 0.0417(17) 0.0051(14) 0.0009(13) -0.0059(13)
O2 0.0328(18) 0.059(2) 0.0265(15) -0.0066(15) 0.0021(13) 0.0180(16)
O3 0.052(2) 0.060(2) 0.053(2) -0.0380(19) -0.0148(18) 0.0136(19)
O4 0.0458(18) 0.0373(17) 0.0220(13) -0.0048(12) -0.0058(13) -0.0302(15)
O5 0.0500(19) 0.0171(14) 0.0297(14) -0.0099(11) -0.0126(13) -0.0043(13)
O6 0.055(2) 0.043(2) 0.054(2) -0.0160(17) 0.0200(18) 0.0065(18)
O7 0.0232(15) 0.0345(17) 0.0357(15) -0.0178(13) 0.0061(12) -0.0147(13)
N1 0.0230(17) 0.0169(16) 0.0171(14) -0.0005(12) -0.0051(12) -0.0092(13)
N2 0.0187(16) 0.0175(16) 0.0248(15) -0.0018(13) -0.0016(13) -0.0078(13)
C1 0.0233(14) 0.0148(14) 0.0159(13) 0.0027(11) -0.0085(11) -0.0063(12)
C2 0.0258(15) 0.0178(15) 0.0193(14) 0.0016(12) -0.0076(12) -0.0033(13)
C3 0.0305(16) 0.0176(15) 0.0216(14) -0.0014(12) -0.0045(13) -0.0008(13)
C4 0.0354(16) 0.0153(15) 0.0203(14) -0.0021(12) -0.0086(12) -0.0052(12)
C5 0.0311(16) 0.0172(14) 0.0179(13) 0.0007(11) -0.0095(12) -0.0096(13)
C6 0.0234(13) 0.0163(13) 0.0154(12) 0.0024(10) -0.0079(11) -0.0088(11)
C7 0.0207(16) 0.0207(17) 0.0175(14) 0.0018(13) -0.0057(12) -0.0108(14)
C8 0.0228(15) 0.0195(14) 0.0176(13) -0.0017(11) -0.0047(12) -0.0091(12)
C9 0.0276(15) 0.0242(16) 0.0251(14) -0.0053(13) -0.0009(13) -0.0141(13)
C10 0.0249(15) 0.0265(16) 0.0269(15) -0.0046(13) 0.0006(13) -0.0170(13)
C11 0.0232(15) 0.0250(15) 0.0230(14) -0.0047(12) -0.0009(13) -0.0103(13)
C12 0.0243(15) 0.0195(15) 0.0219(14) -0.0036(12) -0.0017(12) -0.0107(12)
C13 0.0225(15) 0.0193(15) 0.0196(14) -0.0011(12) -0.0025(12) -0.0112(12)
C14 0.0239(16) 0.0260(15) 0.0232(14) -0.0061(13) 0.0027(12) -0.0144(13)
C15 0.0233(15) 0.0299(16) 0.0231(14) -0.0006(13) -0.0015(13) -0.0134(13)
C16 0.0204(15) 0.0256(15) 0.0255(14) 0.0008(12) -0.0014(12) -0.0113(13)
C17 0.0189(15) 0.0214(15) 0.0230(14) 0.0009(12) 0.0000(12) -0.0122(12)
C18 0.0236(15) 0.0247(15) 0.0272(15) -0.0026(13) -0.0040(13) -0.0084(13)
C19 0.0260(16) 0.0234(15) 0.0273(15) -0.0036(13) -0.0009(12) -0.0083(13)
C20 0.0152(16) 0.0191(16) 0.0246(16) 0.0038(13) -0.0026(13) -0.0061(13)
C21 0.0190(13) 0.0207(14) 0.0203(13) 0.0029(11) -0.0041(11) -0.0017(11)
C22 0.0217(15) 0.0268(16) 0.0238(14) 0.0032(12) -0.0023(12) -0.0002(13)
C23 0.0296(16) 0.0322(17) 0.0233(15) -0.0026(13) -0.0039(14) 0.0084(14)
C24 0.0366(17) 0.0294(17) 0.0261(15) -0.0083(14) -0.0106(13) 0.0057(14)
C25 0.0311(16) 0.0246(16) 0.0233(14) -0.0043(12) -0.0120(13) 0.0015(14)
C26 0.024(2) 0.0166(19) 0.0188(17) 0.0032(14) -0.0075(15) -0.0045(15)
C27 0.0210(15) 0.029(2) 0.0281(17) 0.0043(17) -0.0078(14) -0.0064(14)
C28 0.0236(16) 0.031(2) 0.0322(17) 0.0000(18) -0.0044(15) -0.0072(15)
C29 0.0240(16) 0.032(2) 0.0357(17) -0.0017(18) -0.0037(15) -0.0067(15)
C30 0.0235(17) 0.033(2) 0.0354(19) -0.0021(18) -0.0060(15) -0.0056(15)
C31 0.0222(15) 0.033(2) 0.0347(19) -0.0011(18) -0.0067(15) -0.0064(14)
C32 0.0217(16) 0.030(2) 0.0319(19) 0.0028(18) -0.0074(16) -0.0066(14)
C27' 0.0214(16) 0.029(2) 0.0297(18) 0.0044(18) -0.0066(15) -0.0057(15)
C28' 0.0227(17) 0.030(2) 0.0320(17) 0.0017(19) -0.0053(16) -0.0071(16)
C29' 0.0234(16) 0.032(2) 0.0350(17) -0.0004(19) -0.0047(15) -0.0067(16)
C30' 0.0233(17) 0.033(2) 0.0361(19) -0.0008(19) -0.0057(16) -0.0064(16)
C31' 0.0227(16) 0.033(2) 0.034(2) 0.0010(19) -0.0065(17) -0.0060(16)
C32' 0.0219(16) 0.031(2) 0.032(2) 0.0037(19) -0.0067(16) -0.0068(15)
C33 0.0230(15) 0.0282(15) 0.0198(13) 0.0040(12) -0.0114(12) -0.0134(13)
C34 0.0284(16) 0.0282(15) 0.0235(14) 0.0047(13) -0.0133(13) -0.0145(14)
C35 0.0376(17) 0.0317(16) 0.0270(14) -0.0003(13) -0.0135(14) -0.0140(15)
C36 0.0399(18) 0.0391(16) 0.0234(14) -0.0012(13) -0.0130(14) -0.0163(15)
C37 0.0345(17) 0.0370(16) 0.0225(14) 0.0059(13) -0.0136(13) -0.0175(15)
C38 0.0279(16) 0.0295(16) 0.0224(13) 0.0059(12) -0.0134(13) -0.0162(14)
C39 0.0278(16) 0.0231(15) 0.0188(13) 0.0037(11) -0.0107(12) -0.0184(12)
C40 0.0350(17) 0.0230(15) 0.0228(14) 0.0037(12) -0.0081(13) -0.0182(13)
C41 0.0447(18) 0.0289(16) 0.0245(14) 0.0003(13) -0.0067(14) -0.0201(14)
C42 0.0462(18) 0.0350(17) 0.0222(14) 0.0051(12) -0.0104(14) -0.0262(14)
C43 0.0402(18) 0.0341(16) 0.0226(14) 0.0094(13) -0.0144(14) -0.0221(14)
C44 0.0312(16) 0.0284(16) 0.0237(14) 0.0074(12) -0.0135(13) -0.0174(13)
C45 0.0407(17) 0.0161(14) 0.0266(15) 0.0067(12) -0.0223(13) -0.0117(13)
C46 0.0391(17) 0.0189(15) 0.0369(16) 0.0068(13) -0.0234(14) -0.0118(13)
C47 0.0449(18) 0.0204(15) 0.0426(17) 0.0090(14) -0.0271(15) -0.0151(13)
C48 0.0549(19) 0.0186(15) 0.0445(18) 0.0035(14) -0.0248(15) -0.0142(14)
C49 0.0569(19) 0.0185(15) 0.0452(18) -0.0012(15) -0.0154(16) -0.0093(15)
C50 0.0490(18) 0.0192(15) 0.0357(17) 0.0021(13) -0.0151(15) -0.0105(14)
C51 0.0214(15) 0.0168(14) 0.0201(13) 0.0041(11) -0.0093(12) -0.0093(12)
C52 0.0248(15) 0.0214(15) 0.0207(13) 0.0048(12) -0.0097(12) -0.0086(12)
C53 0.0268(16) 0.0213(15) 0.0260(14) 0.0079(12) -0.0119(13) -0.0072(13)
C54 0.0296(16) 0.0205(15) 0.0300(14) 0.0045(12) -0.0095(13) -0.0063(13)
C55 0.0324(17) 0.0205(15) 0.0254(14) 0.0004(12) -0.0069(13) -0.0063(13)
C56 0.0268(16) 0.0172(14) 0.0202(13) 0.0029(12) -0.0102(12) -0.0092(12)
C57 0.0209(15) 0.0226(15) 0.0188(13) 0.0037(12) -0.0064(12) -0.0102(12)
C58 0.0316(16) 0.0308(17) 0.0227(14) -0.0005(13) -0.0025(13) -0.0158(14)
C59 0.0402(18) 0.0393(18) 0.0261(15) -0.0028(14) 0.0028(14) -0.0160(15)
C60 0.0362(18) 0.0394(18) 0.0264(15) 0.0037(14) 0.0040(14) -0.0155(15)
C61 0.0295(16) 0.0332(17) 0.0278(15) 0.0073(13) -0.0033(13) -0.0164(14)
C62 0.0239(15) 0.0265(16) 0.0230(14) 0.0049(13) -0.0067(12) -0.0122(13)
C63 0.0173(14) 0.0211(15) 0.0163(13) 0.0002(11) -0.0058(11) -0.0093(12)
C64 0.0241(16) 0.0250(15) 0.0163(13) 0.0014(12) -0.0066(12) -0.0043(13)
C65 0.0318(17) 0.0287(16) 0.0217(14) 0.0035(13) -0.0076(13) 0.0026(14)
C66 0.0298(17) 0.0302(17) 0.0250(14) -0.0016(13) -0.0064(13) 0.0045(14)
C67 0.0248(16) 0.0304(16) 0.0196(14) -0.0030(12) -0.0054(13) -0.0013(13)
C68 0.0210(15) 0.0254(15) 0.0162(13) 0.0023(12) -0.0071(12) -0.0071(12)
C69 0.0234(14) 0.0157(14) 0.0178(13) 0.0052(11) -0.0125(12) -0.0080(12)
C70 0.0245(14) 0.0194(15) 0.0215(14) 0.0043(12) -0.0107(12) -0.0088(13)
C71 0.0255(15) 0.0246(16) 0.0288(14) 0.0056(12) -0.0124(13) -0.0127(13)
C72 0.0305(15) 0.0232(16) 0.0298(15) 0.0040(12) -0.0190(13) -0.0122(13)
C73 0.0319(15) 0.0199(15) 0.0226(14) 0.0019(12) -0.0154(12) -0.0084(13)
C74 0.0257(15) 0.0174(15) 0.0185(13) 0.0051(11) -0.0111(12) -0.0081(12)
C76 0.061(4) 0.115(6) 0.025(3) 0.008(3) 0.013(2) 0.035(4)
C77 0.021(2) 0.063(4) 0.069(3) 0.003(3) -0.010(2) -0.008(2)
C78 0.044(3) 0.040(3) 0.042(2) 0.000(2) -0.021(2) -0.021(2)
C79 0.069(4) 0.016(2) 0.071(3) -0.006(2) -0.035(3) -0.005(2)
C81 0.0171(18) 0.0168(18) 0.0124(15) -0.0003(13) -0.0033(14) -0.0066(14)
C82 0.0220(15) 0.0186(15) 0.0197(14) 0.0015(12) -0.0086(12) -0.0017(12)
P5 0.0383(7) 0.0481(7) 0.0231(5) -0.0058(5) -0.0052(5) -0.0225(6)
F1 0.065(2) 0.066(2) 0.0371(14) -0.0205(14) -0.0005(13) -0.0386(16)
F2 0.099(3) 0.088(3) 0.0450(17) -0.0005(16) -0.0038(17) -0.072(2)
F3 0.070(2) 0.073(2) 0.072(2) 0.0305(17) -0.0464(18) -0.0344(18)
F4 0.0620(19) 0.0353(15) 0.0423(15) -0.0116(12) -0.0079(13) -0.0024(13)
F5 0.0473(16) 0.0365(15) 0.0374(14) 0.0036(11) -0.0025(12) -0.0080(12)
F6 0.0406(17) 0.068(2) 0.096(2) -0.0438(19) -0.0295(17) -0.0021(15)

loop_
_atom_type_symbol
_atom_type_description
_atom_type_scat_dispersion_real
_atom_type_scat_dispersion_imag
_atom_type_scat_source
C C 0.0033 0.0016 'International Tables Vol C Tables 4.2.6.8 and 6.1.1.4'
H H 0.0000 0.0000 'International Tables Vol C Tables 4.2.6.8 and 6.1.1.4'
Cl Cl 0.1484 0.1585 'International Tables Vol C Tables 4.2.6.8 and 6.1.1.4'
F F 0.0171 0.0103 'International Tables Vol C Tables 4.2.6.8 and 6.1.1.4'
N N 0.0061 0.0033 'International Tables Vol C Tables 4.2.6.8 and 6.1.1.4'
O O 0.0106 0.0060 'International Tables Vol C Tables 4.2.6.8 and 6.1.1.4'
P P 0.1023 0.0942 'International Tables Vol C Tables 4.2.6.8 and 6.1.1.4'
Pd Pd -0.9988 1.0072 'International Tables Vol C Tables 4.2.6.8 and 6.1.1.4'

loop_
_geom_angle_atom_site_label_1
_geom_angle_atom_site_label_2
_geom_angle_atom_site_label_3
_geom_angle
_geom_angle_site_symmetry_1
C1 Pd1 P2 84.98(10) .
C1 Pd1 P4 85.96(10) .
P2 Pd1 P4 168.62(3) .
C1 Pd1 Cl1 171.66(10) .
P2 Pd1 Cl1 93.40(3) .
P4 Pd1 Cl1 94.58(3) .
C1 Pd1 Pd2 121.77(10) .
P2 Pd1 Pd2 89.16(2) .
P4 Pd1 Pd2 89.77(2) .
Cl1 Pd1 Pd2 49.96(2) .
C82 Pd2 P3 85.79(10) .
C82 Pd2 P1 86.30(10) .
P3 Pd2 P1 168.01(3) .
C82 Pd2 Cl1 176.62(11) .
P3 Pd2 Cl1 91.27(3) .
P1 Pd2 Cl1 96.33(3) .
C82 Pd2 Pd1 128.95(11) .
P3 Pd2 Pd1 89.00(2) .
P1 Pd2 Pd1 88.98(2) .
Cl1 Pd2 Pd1 49.19(2) .
C51 P1 C57 100.42(16) .
C51 P1 C81 103.58(16) .
C57 P1 C81 102.81(16) .
C51 P1 Pd2 120.13(11) .
C57 P1 Pd2 116.86(12) .
C81 P1 Pd2 110.85(11) .
C63 P2 C69 100.52(16) .
C63 P2 C81 105.83(16) .
C69 P2 C81 104.22(16) .
C63 P2 Pd1 118.88(11) .
C69 P2 Pd1 115.85(11) .
C81 P2 Pd1 110.05(11) .
C33 P3 C26 106.98(17) .
C33 P3 C27' 98.8(3) .
C26 P3 C27' 106.0(3) .
C33 P3 C27 105.5(2) .
C26 P3 C27 98.2(2) .
C33 P3 Pd2 114.04(13) .
C26 P3 Pd2 110.08(12) .
C27' P3 Pd2 119.8(3) .
C27 P3 Pd2 120.38(18) .
C45 P4 C39 100.39(17) .
C45 P4 C26 102.73(18) .
C39 P4 C26 104.63(17) .
C45 P4 Pd1 116.88(12) .
C39 P4 Pd1 119.81(13) .
C26 P4 Pd1 110.39(12) .
Pd1 Cl1 Pd2 80.85(3) .
C22 O1 C77 115.1(4) .
C23 O2 C76 113.2(3) .
C24 O3 C75' 123.2(12) .
C24 O3 C75 118.0(7) .
C5 O4 C78 120.0(3) .
C4 O5 C79 112.7(3) .
C80' O6 C3 132.1(6) .
C80 O6 C3 129.7(6) .
C11 O7 C14 117.9(3) .
C7 N1 C8 120.2(3) .
C20 N2 C17 118.9(3) 2_666
C2 C1 C6 120.3(3) .
C2 C1 Pd1 119.6(3) .
C6 C1 Pd1 120.1(3) .
C1 C2 C3 119.9(4) .
O6 C3 C4 120.7(4) .
O6 C3 C2 118.6(4) .
C4 C3 C2 120.6(3) .
O5 C4 C5 120.1(4) .
O5 C4 C3 120.5(3) .
C5 C4 C3 119.3(3) .
O4 C5 C4 122.2(3) .
O4 C5 C6 116.7(3) .
C4 C5 C6 120.9(4) .
C1 C6 C5 119.0(3) .
C1 C6 C7 122.1(3) .
C5 C6 C7 118.8(3) .
N1 C7 C6 123.2(3) .
N1 C7 H7 118.4 .
C6 C7 H7 118.4 .
C13 C8 C9 117.9(3) .
C13 C8 N1 117.1(3) .
C9 C8 N1 125.1(3) .
C10 C9 C8 121.0(4) .
C10 C9 H9 119.5 .
C8 C9 H9 119.5 .
C9 C10 C11 119.7(4) .
C9 C10 H10 120.2 .
C11 C10 H10 120.2 .
C12 C11 O7 123.9(3) .
C12 C11 C10 120.8(3) .
O7 C11 C10 115.3(3) .
C11 C12 C13 118.5(3) .
C11 C12 H12 120.8 .
C13 C12 H12 120.8 .
C8 C13 C12 122.1(3) .
C8 C13 H13 118.9 .
C12 C13 H13 118.9 .
C15 C14 C19 121.0(4) .
C15 C14 O7 118.6(4) .
C19 C14 O7 120.3(4) .
C14 C15 C16 119.7(4) .
C14 C15 H15 120.1 .
C16 C15 H15 120.1 .
C15 C16 C17 120.4(4) .
C15 C16 H16 119.8 .
C17 C16 H16 119.8 .
C18 C17 C16 119.1(4) .
C18 C17 N2 117.9(3) .
C16 C17 N2 123.0(3) .
C17 C18 C19 120.5(4) .
C17 C18 H18 119.8 .
C19 C18 H18 119.8 .
C14 C19 C18 119.3(4) .
C14 C19 H19 120.4 .
C18 C19 H19 120.4 .
N2 C20 C21 123.3(3) 2_666
N2 C20 H20 118.4 2_666
C21 C20 H20 118.4 .
C82 C21 C22 118.4(4) .
C82 C21 C20 122.7(3) .
C22 C21 C20 118.9(4) .
O1 C22 C23 120.2(3) .
O1 C22 C21 118.2(4) .
C23 C22 C21 121.3(4) .
O2 C23 C22 119.7(4) .
O2 C23 C24 120.8(4) .
C22 C23 C24 119.4(4) .
O3 C24 C23 119.2(4) .
O3 C24 C25 121.0(4) .
C23 C24 C25 119.8(4) .
C82 C25 C24 120.6(4) .
P4 C26 P3 117.2(2) .
P4 C26 H26A 108.0 .
P3 C26 H26A 108.0 .
P4 C26 H26B 108.0 .
P3 C26 H26B 108.0 .
H26A C26 H26B 107.2 .
C28 C27 C32 120.0 .
C28 C27 P3 122.3(3) .
C32 C27 P3 117.6(3) .
C27 C28 C29 120.0 .
C27 C28 H28 120.0 .
C29 C28 H28 120.0 .
C28 C29 C30 120.0 .
C28 C29 H29 120.0 .
C30 C29 H29 120.0 .
C31 C30 C29 120.0 .
C31 C30 H30 120.0 .
C29 C30 H30 120.0 .
C32 C31 C30 120.0 .
C32 C31 H31 120.0 .
C30 C31 H31 120.0 .
C31 C32 C27 120.0 .
C31 C32 H32 120.0 .
C27 C32 H32 120.0 .
C28' C27' C32' 120.0 .
C28' C27' P3 119.6(5) .
C32' C27' P3 120.4(5) .
C27' C28' C29' 120.0 .
C27' C28' H28' 120.0 .
C29' C28' H28' 120.0 .
C28' C29' C30' 120.0 .
C28' C29' H29' 120.0 .
C30' C29' H29' 120.0 .
C31' C30' C29' 120.0 .
C31' C30' H30' 120.0 .
C29' C30' H30' 120.0 .
C30' C31' C32' 120.0 .
C30' C31' H31' 120.0 .
C32' C31' H31' 120.0 .
C31' C32' C27' 120.0 .
C31' C32' H32' 120.0 .
C27' C32' H32' 120.0 .
C34 C33 C38 119.4(3) .
C34 C33 P3 119.6(3) .
C38 C33 P3 121.0(3) .
C33 C34 C35 120.3(4) .
C33 C34 H34 119.8 .
C35 C34 H34 119.8 .
C34 C35 C36 119.9(4) .
C34 C35 H35 120.1 .
C36 C35 H35 120.1 .
C37 C36 C35 120.0(4) .
C37 C36 H36 120.0 .
C35 C36 H36 120.0 .
C36 C37 C38 120.6(4) .
C36 C37 H37 119.7 .
C38 C37 H37 119.7 .
C37 C38 C33 119.8(4) .
C37 C38 H38 120.1 .
C33 C38 H38 120.1 .
C40 C39 C44 119.3(3) .
C40 C39 P4 121.8(3) .
C44 C39 P4 118.9(3) .
C39 C40 C41 120.3(4) .
C39 C40 H40 119.9 .
C41 C40 H40 119.9 .
C42 C41 C40 120.0(4) .
C42 C41 H41 120.0 .
C40 C41 H41 120.0 .
C43 C42 C41 120.0(4) .
C43 C42 H42 120.0 .
C41 C42 H42 120.0 .
C42 C43 C44 120.3(4) .
C42 C43 H43 119.8 .
C44 C43 H43 119.8 .
C43 C44 C39 120.0(4) .
C43 C44 H44 120.0 .
C39 C44 H44 120.0 .
C50 C45 C46 119.0(4) .
C50 C45 P4 123.7(3) .
C46 C45 P4 117.3(3) .
C47 C46 C45 120.3(4) .
C47 C46 H46 119.8 .
C45 C46 H46 119.8 .
C48 C47 C46 120.0(4) .
C48 C47 H47 120.0 .
C46 C47 H47 120.0 .
C49 C48 C47 120.2(4) .
C49 C48 H48 119.9 .
C47 C48 H48 119.9 .
C48 C49 C50 121.0(4) .
C48 C49 H49 119.5 .
C50 C49 H49 119.5 .
C45 C50 C49 119.5(4) .
C45 C50 H50 120.3 .
C49 C50 H50 120.3 .
C56 C51 C52 119.4(3) .
C56 C51 P1 121.2(3) .
C52 C51 P1 119.4(3) .
C53 C52 C51 120.2(3) .
C53 C52 H52 119.9 .
C51 C52 H52 119.9 .
C52 C53 C54 120.5(3) .
C52 C53 H53 119.7 .
C54 C53 H53 119.7 .
C53 C54 C55 119.4(4) .
C53 C54 H54 120.3 .
C55 C54 H54 120.3 .
C56 C55 C54 120.7(4) .
C56 C55 H55 119.7 .
C54 C55 H55 119.7 .
C55 C56 C51 119.7(3) .
C55 C56 H56 120.1 .
C51 C56 H56 120.1 .
C58 C57 C62 119.0(3) .
C58 C57 P1 124.3(3) .
C62 C57 P1 116.8(3) .
C57 C58 C59 120.9(4) .
C57 C58 H58 119.5 .
C59 C58 H58 119.5 .
C60 C59 C58 120.1(4) .
C60 C59 H59 120.0 .
C58 C59 H59 120.0 .
C59 C60 C61 119.8(4) .
C59 C60 H60 120.1 .
C61 C60 H60 120.1 .
C60 C61 C62 120.1(4) .
C60 C61 H61 119.9 .
C62 C61 H61 119.9 .
C61 C62 C57 120.1(4) .
C61 C62 H62 119.9 .
C57 C62 H62 119.9 .
C64 C63 C68 118.6(3) .
C64 C63 P2 121.1(3) .
C68 C63 P2 120.2(3) .
C65 C64 C63 120.6(3) .
C65 C64 H64 119.7 .
C63 C64 H64 119.7 .
C64 C65 C66 120.5(4) .
C64 C65 H65 119.8 .
C66 C65 H65 119.8 .
C67 C66 C65 119.7(4) .
C67 C66 H66 120.2 .
C65 C66 H66 120.2 .
C66 C67 C68 120.4(3) .
C66 C67 H67 119.8 .
C68 C67 H67 119.8 .
C67 C68 C63 120.3(3) .
C67 C68 H68 119.8 .
C63 C68 H68 119.8 .
C74 C69 C70 119.0(3) .
C74 C69 P2 123.6(3) .
C70 C69 P2 117.1(3) .
C71 C70 C69 120.6(4) .
C71 C70 H70 119.7 .
C69 C70 H70 119.7 .
C72 C71 C70 120.1(4) .
C72 C71 H71 120.0 .
C70 C71 H71 120.0 .
C73 C72 C71 120.0(4) .
C73 C72 H72 120.0 .
C71 C72 H72 120.0 .
C72 C73 C74 120.3(4) .
C72 C73 H73 119.9 .
C74 C73 H73 119.9 .
C69 C74 C73 120.1(4) .
C69 C74 H74 119.9 .
C73 C74 H74 119.9 .
O3 C75 H75A 109.5 .
O3 C75 H75B 109.5 .
H75A C75 H75B 109.5 .
O3 C75 H75C 109.5 .
H75A C75 H75C 109.5 .
H75B C75 H75C 109.5 .
O3 C75' H75D 109.5 .
O3 C75' H75E 109.5 .
H75D C75' H75E 109.5 .
O3 C75' H75F 109.5 .
H75D C75' H75F 109.5 .
H75E C75' H75F 109.5 .
O2 C76 H76A 109.5 .
O2 C76 H76B 109.5 .
H76A C76 H76B 109.5 .
O2 C76 H76C 109.5 .
H76A C76 H76C 109.5 .
H76B C76 H76C 109.5 .
O1 C77 H77A 109.5 .
O1 C77 H77B 109.5 .
H77A C77 H77B 109.5 .
O1 C77 H77C 109.5 .
H77A C77 H77C 109.5 .
H77B C77 H77C 109.5 .
O4 C78 H78A 109.5 .
O4 C78 H78B 109.5 .
H78A C78 H78B 109.5 .
O4 C78 H78C 109.5 .
H78A C78 H78C 109.5 .
H78B C78 H78C 109.5 .
O5 C79 H79A 109.5 .
O5 C79 H79B 109.5 .
H79A C79 H79B 109.5 .
O5 C79 H79C 109.5 .
H79A C79 H79C 109.5 .
H79B C79 H79C 109.5 .
O6 C80 H80A 109.5 .
O6 C80 H80B 109.5 .
H80A C80 H80B 109.5 .
O6 C80 H80C 109.5 .
H80A C80 H80C 109.5 .
H80B C80 H80C 109.5 .
O6 C80' H80D 109.5 .
O6 C80' H80E 109.5 .
H80D C80' H80E 109.5 .
O6 C80' H80F 109.5 .
H80D C80' H80F 109.5 .
H80E C80' H80F 109.5 .
P2 C81 P1 115.01(17) .
P2 C81 H81A 108.5 .
P1 C81 H81A 108.5 .
P2 C81 H81B 108.5 .
P1 C81 H81B 108.5 .
H81A C81 H81B 107.5 .
C25 C82 C21 120.4(3) .
C25 C82 Pd2 120.6(3) .
C21 C82 Pd2 119.0(3) .
F3 P5 F2 90.75(19) .
F3 P5 F6 178.7(2) .
F2 P5 F6 89.7(2) .
F3 P5 F5 89.39(16) .
F2 P5 F5 178.69(19) .
F6 P5 F5 90.14(19) .
F3 P5 F4 91.89(19) .
F2 P5 F4 90.58(17) .
F6 P5 F4 89.37(16) .
F5 P5 F4 90.72(15) .
F3 P5 F1 90.73(19) .
F2 P5 F1 90.39(17) .
F6 P5 F1 88.01(17) .
F5 P5 F1 88.30(15) .
F4 P5 F1 177.20(18) .
O2S C4S C6S 117.2 .
O2S C4S C5S 113.3 .
C6S C4S C5S 127.3 .
C4S C5S H5S1 109.5 .
C4S C5S H5S2 109.5 .
H5S1 C5S H5S2 109.5 .
C4S C5S H5S3 109.5 .
H5S1 C5S H5S3 109.5 .
H5S2 C5S H5S3 109.5 .
C4S C6S H6S1 109.5 .
C4S C6S H6S2 109.5 .
H6S1 C6S H6S2 109.5 .
C4S C6S H6S3 109.5 .
H6S1 C6S H6S3 109.5 .
H6S2 C6S H6S3 109.5 .
C4S' C6S' H6S4 109.5 .
C4S' C6S' H6S5 109.5 .
H6S4 C6S' H6S5 109.5 .
C4S' C6S' H6S6 109.5 .
H6S4 C6S' H6S6 109.5 .
H6S5 C6S' H6S6 109.5 .
O2S' C4S' C6S' 138.4 .
O2S' C4S' C5S' 113.6 .
C6S' C4S' C5S' 106.7 .
C4S' C5S' H5S4 109.5 .
C4S' C5S' H5S5 109.5 .
H5S4 C5S' H5S5 109.5 .
C4S' C5S' H5S6 109.5 .
H5S4 C5S' H5S6 109.5 .
H5S5 C5S' H5S6 109.5 .
O1S' C1S' C3S' 127.8(15) .
O1S' C1S' C2S' 117.3(13) .
C3S' C1S' C2S' 114.6(14) .
C1S' C2S' H2S1 109.5 .
C1S' C2S' H2S2 109.5 .
H2S1 C2S' H2S2 109.5 .
C1S' C2S' H2S3 109.5 .
H2S1 C2S' H2S3 109.5 .
H2S2 C2S' H2S3 109.5 .
C1S' C3S' H3S1 109.5 .
C1S' C3S' H3S2 109.5 .
H3S1 C3S' H3S2 109.5 .
C1S' C3S' H3S3 109.5 .
H3S1 C3S' H3S3 109.5 .
H3S2 C3S' H3S3 109.5 .
O1S C1S C3S 125.6(14) .
O1S C1S C2S 119.2(12) .
C3S C1S C2S 114.8(13) .
C1S C2S H2S4 109.5 .
C1S C2S H2S5 109.5 .
H2S4 C2S H2S5 109.5 .
C1S C2S H2S6 109.5 .
H2S4 C2S H2S6 109.5 .
H2S5 C2S H2S6 109.5 .
C1S C3S H3S4 109.5 .
C1S C3S H3S5 109.5 .
H3S4 C3S H3S5 109.5 .
C1S C3S H3S6 109.5 .
H3S4 C3S H3S6 109.5 .
H3S5 C3S H3S6 109.5 .
H1WA O1WA H1WB 107.7 .
H1WC O1WB H1WD 107.7 .

loop_
_geom_bond_atom_site_label_1
_geom_bond_atom_site_label_2
_geom_bond_distance
_geom_bond_site_symmetry_2
Pd1 C1 1.997(4) .
Pd1 P2 2.3228(8) .
Pd1 P4 2.3331(9) .
Pd1 Cl1 2.4328(8) .
Pd1 Pd2 3.1735(4) .
Pd2 C82 1.994(4) .
Pd2 P3 2.3168(9) .
Pd2 P1 2.3569(9) .
Pd2 Cl1 2.4607(9) .
P1 C51 1.826(4) .
P1 C57 1.829(4) .
P1 C81 1.844(3) .
P2 C63 1.817(4) .
P2 C69 1.820(4) .
P2 C81 1.834(3) .
P3 C33 1.818(4) .
P3 C26 1.832(4) .
P3 C27' 1.841(3) .
P3 C27 1.842(2) .
P4 C45 1.822(4) .
P4 C39 1.825(4) .
P4 C26 1.831(4) .
O1 C22 1.371(5) .
O1 C77 1.431(6) .
O2 C23 1.381(5) .
O2 C76 1.440(6) .
O3 C24 1.356(5) .
O3 C75' 1.394(10) .
O3 C75 1.396(10) .
O4 C5 1.365(5) .
O4 C78 1.416(5) .
O5 C4 1.381(5) .
O5 C79 1.423(5) .
O6 C80' 1.256(12) .
O6 C80 1.261(8) .
O6 C3 1.353(5) .
O7 C11 1.388(5) .
O7 C14 1.400(5) .
N1 C7 1.271(5) .
N1 C8 1.415(5) .
N2 C20 1.278(5) 2_666
N2 C17 1.411(5) .
C1 C2 1.387(5) .
C1 C6 1.401(5) .
C2 C3 1.403(5) .
C3 C4 1.392(6) .
C4 C5 1.389(5) .
C5 C6 1.408(5) .
C6 C7 1.455(5) .
C7 H7 0.9500 .
C8 C13 1.385(5) .
C8 C9 1.400(5) .
C9 C10 1.376(5) .
C9 H9 0.9500 .
C10 C11 1.390(5) .
C10 H10 0.9500 .
C11 C12 1.380(5) .
C12 C13 1.390(5) .
C12 H12 0.9500 .
C13 H13 0.9500 .
C14 C15 1.369(6) .
C14 C19 1.385(6) .
C15 C16 1.387(6) .
C15 H15 0.9500 .
C16 C17 1.392(5) .
C16 H16 0.9500 .
C17 C18 1.390(5) .
C18 C19 1.387(6) .
C18 H18 0.9500 .
C19 H19 0.9500 .
C20 N2 1.278(5) 2_666
C20 C21 1.446(5) .
C20 H20 0.9500 .
C21 C82 1.401(5) .
C21 C22 1.408(5) .
C22 C23 1.397(6) .
C23 C24 1.390(7) .
C24 C25 1.402(6) .
C25 C82 1.388(5) .
C26 H26A 0.9900 .
C26 H26B 0.9900 .
C27 C28 1.3900 .
C27 C32 1.3900 .
C28 C29 1.3900 .
C28 H28 0.9500 .
C29 C30 1.3900 .
C29 H29 0.9500 .
C30 C31 1.3900 .
C30 H30 0.9500 .
C31 C32 1.3900 .
C31 H31 0.9500 .
C32 H32 0.9500 .
C27' C28' 1.3900 .
C27' C32' 1.3900 .
C28' C29' 1.3900 .
C28' H28' 0.9500 .
C29' C30' 1.3900 .
C29' H29' 0.9500 .
C30' C31' 1.3900 .
C30' H30' 0.9500 .
C31' C32' 1.3900 .
C31' H31' 0.9500 .
C32' H32' 0.9500 .
C33 C34 1.384(6) .
C33 C38 1.401(5) .
C34 C35 1.387(5) .
C34 H34 0.9500 .
C35 C36 1.394(6) .
C35 H35 0.9500 .
C36 C37 1.369(6) .
C36 H36 0.9500 .
C37 C38 1.388(5) .
C37 H37 0.9500 .
C38 H38 0.9500 .
C39 C40 1.385(6) .
C39 C44 1.401(5) .
C40 C41 1.387(5) .
C40 H40 0.9500 .
C41 C42 1.385(6) .
C41 H41 0.9500 .
C42 C43 1.381(6) .
C42 H42 0.9500 .
C43 C44 1.378(5) .
C43 H43 0.9500 .
C44 H44 0.9500 .
C45 C50 1.381(6) .
C45 C46 1.396(6) .
C46 C47 1.388(6) .
C46 H46 0.9500 .
C47 C48 1.369(6) .
C47 H47 0.9500 .
C48 C49 1.357(7) .
C48 H48 0.9500 .
C49 C50 1.400(6) .
C49 H49 0.9500 .
C50 H50 0.9500 .
C51 C56 1.392(5) .
C51 C52 1.403(5) .
C52 C53 1.378(5) .
C52 H52 0.9500 .
C53 C54 1.386(6) .
C53 H53 0.9500 .
C54 C55 1.392(5) .
C54 H54 0.9500 .
C55 C56 1.387(5) .
C55 H55 0.9500 .
C56 H56 0.9500 .
C57 C58 1.375(5) .
C57 C62 1.394(5) .
C58 C59 1.382(6) .
C58 H58 0.9500 .
C59 C60 1.374(6) .
C59 H59 0.9500 .
C60 C61 1.383(6) .
C60 H60 0.9500 .
C61 C62 1.383(5) .
C61 H61 0.9500 .
C62 H62 0.9500 .
C63 C64 1.395(5) .
C63 C68 1.398(5) .
C64 C65 1.374(6) .
C64 H64 0.9500 .
C65 C66 1.386(5) .
C65 H65 0.9500 .
C66 C67 1.378(6) .
C66 H66 0.9500 .
C67 C68 1.385(5) .
C67 H67 0.9500 .
C68 H68 0.9500 .
C69 C74 1.391(5) .
C69 C70 1.401(5) .
C70 C71 1.383(5) .
C70 H70 0.9500 .
C71 C72 1.386(6) .
C71 H71 0.9500 .
C72 C73 1.384(6) .
C72 H72 0.9500 .
C73 C74 1.393(5) .
C73 H73 0.9500 .
C74 H74 0.9500 .
C75 H75A 0.9800 .
C75 H75B 0.9800 .
C75 H75C 0.9800 .
C75' H75D 0.9800 .
C75' H75E 0.9800 .
C75' H75F 0.9800 .
C76 H76A 0.9800 .
C76 H76B 0.9800 .
C76 H76C 0.9800 .
C77 H77A 0.9800 .
C77 H77B 0.9800 .
C77 H77C 0.9800 .
C78 H78A 0.9800 .
C78 H78B 0.9800 .
C78 H78C 0.9800 .
C79 H79A 0.9800 .
C79 H79B 0.9800 .
C79 H79C 0.9800 .
C80 H80A 0.9800 .
C80 H80B 0.9800 .
C80 H80C 0.9800 .
C80' H80D 0.9800 .
C80' H80E 0.9800 .
C80' H80F 0.9800 .
C81 H81A 0.9900 .
C81 H81B 0.9900 .
P5 F3 1.579(3) .
P5 F2 1.581(3) .
P5 F6 1.583(3) .
P5 F5 1.589(3) .
P5 F4 1.593(3) .
P5 F1 1.621(3) .
O2S C4S 1.3478 .
C4S C6S 1.3740 .
C4S C5S 1.5404 .
C5S H5S1 0.9800 .
C5S H5S2 0.9800 .
C5S H5S3 0.9800 .
C6S H6S1 0.9800 .
C6S H6S2 0.9800 .
C6S H6S3 0.9800 .
O2S' C4S' 1.0918 .
C6S' C4S' 1.4372 .
C6S' H6S4 0.9800 .
C6S' H6S5 0.9800 .
C6S' H6S6 0.9800 .
C4S' C5S' 1.4800 .
C5S' H5S4 0.9800 .
C5S' H5S5 0.9800 .
C5S' H5S6 0.9800 .
O1S' C1S' 1.252(17) .
C1S' C3S' 1.43(2) .
C1S' C2S' 1.53(2) .
C2S' H2S1 0.9800 .
C2S' H2S2 0.9800 .
C2S' H2S3 0.9800 .
C3S' H3S1 0.9800 .
C3S' H3S2 0.9800 .
C3S' H3S3 0.9800 .
O1S C1S 1.249(16) .
C1S C3S 1.323(17) .
C1S C2S 1.578(18) .
C2S H2S4 0.9800 .
C2S H2S5 0.9800 .
C2S H2S6 0.9800 .
C3S H3S4 0.9800 .
C3S H3S5 0.9800 .
C3S H3S6 0.9800 .
O1WA H1WA 0.8500 .
O1WA H1WB 0.8499 .
O1WB H1WC 0.8501 .
O1WB H1WD 0.8501 .

loop_
_geom_hbond_atom_site_label_D
_geom_hbond_atom_site_label_H
_geom_hbond_atom_site_label_A
_geom_hbond_distance_DH
_geom_hbond_distance_HA
_geom_hbond_distance_DA
_geom_hbond_angle_DHA
_geom_hbond_site_symmetry_A
C16 H16 O2S 0.95 2.52 3.310(7) 140.7 1_455
C26 H26B O1S' 0.99 2.41 3.385(9) 168.3 1_545
C26 H26B O1S 0.99 2.66 3.520(10) 145.9 1_545
C40 H40 Cl1 0.95 2.76 3.501(4) 135.2 .
C56 H56 Cl1 0.95 2.70 3.508(4) 143.4 .
C58 H58 F1 0.95 2.37 3.205(5) 145.9 2_665
C68 H68 Cl1 0.95 2.79 3.384(4) 121.4 .
C74 H74 F1 0.95 2.62 3.409(5) 141.0 2_665
C75 H75A F3 0.98 2.62 3.277(14) 124.3 2_665
C75' H75E F3 0.98 2.27 2.796(18) 112.8 2_665
C76 H76A O1 0.98 2.55 3.081(7) 114.2 .
C77 H77B O2 0.98 2.43 3.042(7) 119.9 .
C80 H80B F2 0.98 2.25 3.144(9) 151.9 2_665
C6S' H6S6 O1WB 0.98 1.87 2.596(19) 128.8 2_766
C3S H3S6 F3 0.98 2.57 3.384(15) 140.4 1_655
O1WA H1WB F5 0.85 2.57 3.360(14) 155.0 1_655
O1WB H1WC O2S' 0.85 1.82 2.287(18) 112.7 .

loop_
_platon_squeeze_void_nr
_platon_squeeze_void_average_x
_platon_squeeze_void_average_y
_platon_squeeze_void_average_z
_platon_squeeze_void_volume
_platon_squeeze_void_count_electrons
_platon_squeeze_void_content
1 0.000 0.500 0.500 445 1 ' '
2 0.500 1.000 0.500 141 -1 ' '
